data_1509364
loop_
_publ_author_name
'Guittard, M.'
'Julien-Pouzol, M.'

_publ_section_title
;
 Etude cristallographique des systemes formes entre les sleniures L2Se3 de
 terres rares et le seleniure d'argent
;
_journal_name_full
;
Comptes Rendus Hebdomadaires des Seances de l'Academie des Sciences, Serie C,
 Sciences Chimiques (1966-)
;
_journal_page_first 316
_journal_page_last 319
_journal_volume 269
_journal_year 1969
_chemical_formula_sum 'Ag Gd Se2'
_space_group_IT_number 109
_symmetry_space_group_name_Hall 'I 4bw -2'
_symmetry_space_group_name_H-M 'I 41 m d'
_cell_angle_alpha 90
_cell_angle_beta 90
_cell_angle_gamma 90
_cell_formula_units_Z 4
_cell_length_a 8.01
_cell_length_b 8.01
_cell_length_c 12.45
_cell_volume 798.793
_citation_journal_id_ASTM CHDCAQ
_cod_data_source_file silver1-2_287.cif
_cod_data_source_block Ag1Gd1Se2
_cod_original_cell_volume 798.7933
_cod_original_formula_sum 'Ag1 Gd1 Se2'
_cod_database_code 1509364

loop_
_symmetry_equiv_pos_as_xyz
x,y,z
-y,x+1/2,z+1/4
-x+1/2,-y+1/2,z+1/2
y+1/2,-x,z+3/4
-x,y,z
-y,-x+1/2,z+1/4
x+1/2,-y+1/2,z+1/2
y+1/2,x,z+3/4
x+1/2,y+1/2,z+1/2
-y+1/2,x+1,z+3/4
-x+1,-y+1,z+1
y+1,-x+1/2,z+5/4
-x+1/2,y+1/2,z+1/2
-y+1/2,-x+1,z+3/4
x+1,-y+1,z+1
y+1,x+1/2,z+5/4

loop_
_atom_site_label
_atom_site_type_symbol
_atom_site_fract_x
_atom_site_fract_y
_atom_site_fract_z
_atom_site_occupancy
_atom_site_U_iso_or_equiv
Se2 Se 0 0 0.77 1 0.0
Gd1 Gd 0 0 0 1 0.0
Ag1 Ag 0 0 0.54 1 0.0
Se1 Se 0 0 0.23 1 0.0
